data_4348641
loop_
_publ_author_name
'Portius, Peter'
'Peerless, Benjamin'
'Davis, Martin'
'Campbell, Rory'

_publ_section_title
;
 Homoleptic Poly(nitrato) Complexes of Group 14 Stable at Ambient
 Conditions.
;
_journal_issue 17
_journal_name_full 'Inorganic chemistry'
_journal_page_first 8976
_journal_page_last 8984
_journal_paper_doi 10.1021/acs.inorgchem.6b01455
_journal_volume 55
_journal_year 2016
_chemical_formula_sum 'C38 H33 N3 O3 P2'
_chemical_formula_weight 641.61
_chemical_name_common (PPN)NO3.MeCN
_space_group_crystal_system monoclinic
_space_group_IT_number 14
_space_group_name_Hall '-P 2ybc'
_space_group_name_H-M_alt 'P 1 21/c 1'
_atom_sites_solution_hydrogens geom
_audit_creation_method SHELXL-2014/7
_cell_angle_alpha 90
_cell_angle_beta 101.867(5)
_cell_angle_gamma 90
_cell_formula_units_Z 4
_cell_length_a 10.8535(8)
_cell_length_b 12.4798(11)
_cell_length_c 24.526(2)
_cell_measurement_reflns_used 6959
_cell_measurement_temperature 296(2)
_cell_measurement_theta_max 27.5513
_cell_measurement_theta_min 2.8102
_cell_volume 3251.0(5)
_computing_structure_refinement 'SHELXL-2014/7 (Sheldrick, 2014)'
_diffrn_ambient_temperature 296(2)
_diffrn_measured_fraction_theta_full 0.997
_diffrn_measured_fraction_theta_max 0.986
_diffrn_measurement_device_type 'Bruker APEX-II CCD'
_diffrn_measurement_method '\f and \w scans'
_diffrn_radiation_type MoK\a
_diffrn_radiation_wavelength 0.71073
_diffrn_reflns_av_R_equivalents 0.0872
_diffrn_reflns_av_unetI/netI 0.0699
_diffrn_reflns_Laue_measured_fraction_full 0.997
_diffrn_reflns_Laue_measured_fraction_max 0.986
_diffrn_reflns_limit_h_max 14
_diffrn_reflns_limit_h_min -14
_diffrn_reflns_limit_k_max 15
_diffrn_reflns_limit_k_min -16
_diffrn_reflns_limit_l_max 24
_diffrn_reflns_limit_l_min -31
_diffrn_reflns_number 44747
_diffrn_reflns_point_group_measured_fraction_full 0.997
_diffrn_reflns_point_group_measured_fraction_max 0.986
_diffrn_reflns_theta_full 25.242
_diffrn_reflns_theta_max 27.624
_diffrn_reflns_theta_min 2.518
_diffrn_source 'fine-focus sealed tube'
_exptl_absorpt_coefficient_mu 0.176
_exptl_absorpt_correction_T_max 9865
_exptl_absorpt_correction_T_min 0.9589
_exptl_absorpt_correction_type multi-scan
_exptl_absorpt_process_details sadabs
_exptl_crystal_colour colourless
_exptl_crystal_density_diffrn 1.311
_exptl_crystal_density_method 'not measured'
_exptl_crystal_description block
_exptl_crystal_F_000 1344
_exptl_crystal_size_max 0.240
_exptl_crystal_size_mid 0.200
_exptl_crystal_size_min 0.077
_refine_diff_density_max 0.888
_refine_diff_density_min -0.372
_refine_diff_density_rms 0.063
_refine_ls_extinction_method none
_refine_ls_goodness_of_fit_ref 1.046
_refine_ls_hydrogen_treatment constr
_refine_ls_matrix_type full
_refine_ls_number_parameters 416
_refine_ls_number_reflns 7459
_refine_ls_number_restraints 0
_refine_ls_restrained_S_all 1.046
_refine_ls_R_factor_all 0.0804
_refine_ls_R_factor_gt 0.0489
_refine_ls_shift/su_max 0.002
_refine_ls_shift/su_mean 0.000
_refine_ls_structure_factor_coef Fsqd
_refine_ls_weighting_details 'w=1/[\s^2^(Fo^2^)+(0.0497P)^2^+1.0348P] where P=(Fo^2^+2Fc^2^)/3'
_refine_ls_weighting_scheme calc
_refine_ls_wR_factor_gt 0.1101
_refine_ls_wR_factor_ref 0.1241
_reflns_Friedel_coverage 0.000
_reflns_number_gt 5236
_reflns_number_total 7459
_reflns_threshold_expression 'I > 2\s(I)'
_cod_data_source_file ic6b01455_si_002.cif
_cod_data_source_block ch1ppx138_0m
_cod_original_sg_symbol_H-M 'P 21/c'
_cod_database_code 4348641
_shelx_shelxl_version_number 2014/7
_shelx_space_group_comment
;
The symmetry employed for this shelxl refinement is uniquely defined
by the following loop, which should always be used as a source of
symmetry information in preference to the above space-group names.
They are only intended as comments.
;
_shelx_estimated_absorpt_t_min 0.959
_shelx_estimated_absorpt_t_max 0.987

loop_
_space_group_symop_operation_xyz
'x, y, z'
'-x, y+1/2, -z+1/2'
'-x, -y, -z'
'x, -y-1/2, z-1/2'

loop_
_atom_site_label
_atom_site_type_symbol
_atom_site_fract_x
_atom_site_fract_y
_atom_site_fract_z
_atom_site_U_iso_or_equiv
_atom_site_adp_type
_atom_site_occupancy
_atom_site_site_symmetry_order
_atom_site_calc_flag
_atom_site_refinement_flags_posn
_atom_site_refinement_flags_adp
P1 P 1.04734(4) 0.93904(4) 0.34053(2) 0.01726(13) Uani 1 1 d . .
P2 P 0.77545(4) 0.94844(4) 0.29299(2) 0.01602(13) Uani 1 1 d . .
N1 N 0.91997(14) 0.97922(13) 0.30208(7) 0.0184(4) Uani 1 1 d . .
C25 C 0.70527(17) 0.96785(16) 0.22067(8) 0.0178(4) Uani 1 1 d . .
C7 C 1.13027(17) 1.05146(16) 0.37656(8) 0.0193(4) Uani 1 1 d . .
C13 C 1.02691(17) 0.84273(17) 0.39213(8) 0.0207(4) Uani 1 1 d . .
C24 C 0.56405(18) 1.04020(17) 0.32223(9) 0.0232(5) Uani 1 1 d . .
H24 H 0.5169 1.0051 0.2914 0.028 Uiso 1 1 calc R U
C18 C 1.02490(18) 0.73401(17) 0.37976(9) 0.0248(5) Uani 1 1 d . .
H18 H 1.0452 0.7108 0.3467 0.030 Uiso 1 1 calc R U
C1 C 1.14492(17) 0.88000(16) 0.29751(8) 0.0182(4) Uani 1 1 d . .
C19 C 0.69509(18) 1.03186(16) 0.33390(8) 0.0182(4) Uani 1 1 d . .
C20 C 0.76401(19) 1.08630(17) 0.37995(8) 0.0222(4) Uani 1 1 d . .
H20 H 0.8514 1.0823 0.3878 0.027 Uiso 1 1 calc R U
C14 C 0.99858(18) 0.87708(19) 0.44235(9) 0.0265(5) Uani 1 1 d . .
H14 H 1.0003 0.9497 0.4510 0.032 Uiso 1 1 calc R U
C29 C 0.54855(19) 0.92407(17) 0.13926(9) 0.0239(5) Uani 1 1 d . .
H29 H 0.4794 0.8837 0.1221 0.029 Uiso 1 1 calc R U
C26 C 0.75426(19) 1.04501(17) 0.19026(8) 0.0232(5) Uani 1 1 d . .
H26 H 0.8232 1.0858 0.2073 0.028 Uiso 1 1 calc R U
C31 C 0.74245(17) 0.81169(16) 0.30744(8) 0.0184(4) Uani 1 1 d . .
C28 C 0.59832(19) 1.00050(18) 0.10925(9) 0.0264(5) Uani 1 1 d . .
H28 H 0.5629 1.0111 0.0718 0.032 Uiso 1 1 calc R U
C27 C 0.7006(2) 1.06129(18) 0.13467(9) 0.0281(5) Uani 1 1 d . .
H27 H 0.7333 1.1131 0.1144 0.034 Uiso 1 1 calc R U
C11 C 1.28957(19) 1.12426(19) 0.45004(9) 0.0275(5) Uani 1 1 d . .
H11 H 1.3529 1.1149 0.4816 0.033 Uiso 1 1 calc R U
C23 C 0.50433(19) 1.10026(18) 0.35614(9) 0.0274(5) Uani 1 1 d . .
H23 H 0.4170 1.1059 0.3481 0.033 Uiso 1 1 calc R U
C8 C 1.09857(19) 1.15410(17) 0.35675(9) 0.0235(5) Uani 1 1 d . .
H8 H 1.0340 1.1642 0.3258 0.028 Uiso 1 1 calc R U
C36 C 0.68785(17) 0.78344(17) 0.35203(8) 0.0217(5) Uani 1 1 d . .
H36 H 0.6684 0.8359 0.3758 0.026 Uiso 1 1 calc R U
C2 C 1.26810(18) 0.84851(17) 0.32074(9) 0.0241(5) Uani 1 1 d . .
H2 H 1.3001 0.8571 0.3587 0.029 Uiso 1 1 calc R U
C6 C 1.09790(18) 0.86787(17) 0.24074(8) 0.0221(5) Uani 1 1 d . .
H6 H 1.0162 0.8894 0.2252 0.027 Uiso 1 1 calc R U
C5 C 1.1730(2) 0.82357(17) 0.20723(9) 0.0265(5) Uani 1 1 d . .
H5 H 1.1416 0.8151 0.1692 0.032 Uiso 1 1 calc R U
C12 C 1.22691(18) 1.03606(18) 0.42343(8) 0.0231(5) Uani 1 1 d . .
H12 H 1.2488 0.9673 0.4365 0.028 Uiso 1 1 calc R U
C30 C 0.60154(18) 0.90763(17) 0.19478(9) 0.0226(5) Uani 1 1 d . .
H30 H 0.5679 0.8562 0.2150 0.027 Uiso 1 1 calc R U
C21 C 0.7036(2) 1.14605(17) 0.41406(9) 0.0259(5) Uani 1 1 d . .
H21 H 0.7500 1.1818 0.4448 0.031 Uiso 1 1 calc R U
C3 C 1.34216(19) 0.80443(17) 0.28671(10) 0.0277(5) Uani 1 1 d . .
H3 H 1.4242 0.7832 0.3019 0.033 Uiso 1 1 calc R U
C33 C 0.7476(2) 0.62567(18) 0.28175(10) 0.0297(5) Uani 1 1 d . .
H33 H 0.7677 0.5728 0.2583 0.036 Uiso 1 1 calc R U
C32 C 0.77276(19) 0.73178(17) 0.27259(9) 0.0248(5) Uani 1 1 d . .
H32 H 0.8101 0.7502 0.2430 0.030 Uiso 1 1 calc R U
C22 C 0.5738(2) 1.15226(17) 0.40210(9) 0.0266(5) Uani 1 1 d . .
H22 H 0.5327 1.1917 0.4252 0.032 Uiso 1 1 calc R U
C16 C 0.9645(2) 0.6948(2) 0.46587(10) 0.0380(6) Uani 1 1 d . .
H16 H 0.9429 0.6451 0.4906 0.046 Uiso 1 1 calc R U
C9 C 1.1635(2) 1.24167(19) 0.38328(9) 0.0295(5) Uani 1 1 d . .
H9 H 1.1433 1.3105 0.3698 0.035 Uiso 1 1 calc R U
C17 C 0.9927(2) 0.66008(19) 0.41658(10) 0.0330(6) Uani 1 1 d . .
H17 H 0.9902 0.5874 0.4081 0.040 Uiso 1 1 calc R U
C34 C 0.6924(2) 0.59814(19) 0.32593(10) 0.0313(5) Uani 1 1 d . .
H34 H 0.6755 0.5266 0.3321 0.038 Uiso 1 1 calc R U
C35 C 0.66250(19) 0.67625(18) 0.36079(9) 0.0285(5) Uani 1 1 d . .
H35 H 0.6252 0.6572 0.3903 0.034 Uiso 1 1 calc R U
C4 C 1.2947(2) 0.79195(17) 0.23030(10) 0.0274(5) Uani 1 1 d . .
H4 H 1.3449 0.7621 0.2077 0.033 Uiso 1 1 calc R U
C10 C 1.2581(2) 1.22646(19) 0.42981(9) 0.0293(5) Uani 1 1 d . .
H10 H 1.3011 1.2853 0.4477 0.035 Uiso 1 1 calc R U
C15 C 0.9680(2) 0.8028(2) 0.47908(9) 0.0350(6) Uani 1 1 d . .
H15 H 0.9498 0.8253 0.5127 0.042 Uiso 1 1 calc R U
O1 O 0.32117(14) 0.76744(14) 0.45946(7) 0.0351(4) Uani 1 1 d . .
O2 O 0.49779(16) 0.68303(14) 0.48630(7) 0.0454(5) Uani 1 1 d . .
O3 O 0.48835(16) 0.82261(18) 0.43317(7) 0.0535(5) Uani 1 1 d . .
N2 N 0.43761(17) 0.75821(16) 0.45924(7) 0.0281(4) Uani 1 1 d . .
C37 C 0.1990(2) 0.55802(19) 0.54823(10) 0.0339(6) Uani 1 1 d . .
N3 N 0.1369(3) 0.58715(19) 0.57791(9) 0.0532(6) Uani 1 1 d . .
C38 C 0.2702(2) 0.5214(2) 0.50947(11) 0.0440(6) Uani 1 1 d . .
H38A H 0.2143 0.5029 0.4751 0.066 Uiso 1 1 calc R U
H38B H 0.3181 0.4595 0.5243 0.066 Uiso 1 1 calc R U
H38C H 0.3263 0.5771 0.5028 0.066 Uiso 1 1 calc R U

loop_
_atom_site_aniso_label
_atom_site_aniso_U_11
_atom_site_aniso_U_22
_atom_site_aniso_U_33
_atom_site_aniso_U_23
_atom_site_aniso_U_13
_atom_site_aniso_U_12
P1 0.0138(2) 0.0226(3) 0.0154(3) -0.0001(2) 0.00281(19) -0.0001(2)
P2 0.0135(2) 0.0189(3) 0.0156(3) 0.0003(2) 0.00295(19) 0.0000(2)
N1 0.0150(8) 0.0225(9) 0.0177(8) 0.0014(7) 0.0033(6) -0.0009(7)
C25 0.0155(9) 0.0205(11) 0.0180(10) -0.0008(8) 0.0045(8) 0.0037(8)
C7 0.0162(9) 0.0262(11) 0.0171(10) -0.0032(9) 0.0070(8) -0.0014(8)
C13 0.0122(9) 0.0300(12) 0.0195(11) 0.0053(9) 0.0024(8) -0.0001(8)
C24 0.0189(10) 0.0274(12) 0.0236(11) -0.0014(9) 0.0048(8) -0.0011(9)
C18 0.0178(10) 0.0297(12) 0.0264(12) 0.0070(10) 0.0031(9) 0.0030(9)
C1 0.0178(9) 0.0193(11) 0.0186(10) 0.0004(8) 0.0060(8) -0.0020(8)
C19 0.0188(9) 0.0196(11) 0.0172(10) 0.0026(8) 0.0061(8) 0.0003(8)
C20 0.0187(10) 0.0256(11) 0.0217(11) -0.0010(9) 0.0032(8) -0.0001(9)
C14 0.0210(10) 0.0376(13) 0.0212(11) 0.0014(10) 0.0048(9) -0.0026(10)
C29 0.0198(10) 0.0263(12) 0.0225(11) -0.0039(9) -0.0030(8) -0.0006(9)
C26 0.0214(10) 0.0248(11) 0.0224(11) 0.0023(9) 0.0023(8) -0.0037(9)
C31 0.0149(9) 0.0208(11) 0.0185(10) 0.0025(8) 0.0012(8) -0.0008(8)
C28 0.0268(11) 0.0318(13) 0.0185(11) 0.0014(9) -0.0005(9) 0.0041(10)
C27 0.0312(12) 0.0320(13) 0.0202(11) 0.0069(10) 0.0036(9) -0.0030(10)
C11 0.0191(10) 0.0434(15) 0.0198(11) -0.0053(10) 0.0035(8) -0.0044(10)
C23 0.0189(10) 0.0341(13) 0.0305(12) -0.0014(10) 0.0083(9) 0.0029(9)
C8 0.0208(10) 0.0292(12) 0.0205(11) -0.0029(9) 0.0041(8) -0.0008(9)
C36 0.0164(9) 0.0258(12) 0.0216(11) 0.0026(9) 0.0010(8) 0.0010(8)
C2 0.0199(10) 0.0276(12) 0.0246(11) -0.0024(9) 0.0040(9) 0.0006(9)
C6 0.0201(10) 0.0254(12) 0.0204(11) -0.0007(9) 0.0029(8) -0.0024(9)
C5 0.0322(12) 0.0274(12) 0.0214(11) -0.0044(9) 0.0095(9) -0.0061(10)
C12 0.0169(9) 0.0318(12) 0.0211(11) -0.0014(9) 0.0052(8) -0.0009(9)
C30 0.0204(10) 0.0249(11) 0.0220(11) 0.0026(9) 0.0033(8) 0.0001(9)
C21 0.0289(11) 0.0273(12) 0.0218(11) -0.0041(9) 0.0060(9) -0.0010(9)
C3 0.0168(10) 0.0287(12) 0.0386(13) -0.0037(10) 0.0082(9) 0.0006(9)
C33 0.0318(12) 0.0228(12) 0.0313(13) -0.0030(10) -0.0012(10) 0.0036(10)
C32 0.0252(10) 0.0257(12) 0.0234(11) -0.0001(9) 0.0046(9) 0.0026(9)
C22 0.0296(11) 0.0264(12) 0.0264(12) -0.0024(9) 0.0123(9) 0.0028(9)
C16 0.0258(12) 0.0531(17) 0.0347(14) 0.0218(12) 0.0053(10) -0.0043(11)
C9 0.0306(12) 0.0266(12) 0.0324(13) -0.0039(10) 0.0089(10) -0.0036(10)
C17 0.0251(11) 0.0302(13) 0.0427(15) 0.0118(11) 0.0048(10) 0.0005(10)
C34 0.0260(11) 0.0227(12) 0.0403(14) 0.0084(11) -0.0047(10) -0.0018(9)
C35 0.0220(10) 0.0311(13) 0.0319(13) 0.0122(10) 0.0040(9) -0.0011(9)
C4 0.0264(11) 0.0251(12) 0.0351(13) -0.0092(10) 0.0166(10) -0.0059(9)
C10 0.0246(11) 0.0346(14) 0.0300(12) -0.0110(10) 0.0090(9) -0.0111(10)
C15 0.0261(12) 0.0572(17) 0.0223(12) 0.0081(11) 0.0067(9) -0.0041(11)
O1 0.0261(8) 0.0455(11) 0.0343(9) -0.0048(8) 0.0079(7) 0.0024(7)
O2 0.0368(9) 0.0439(11) 0.0474(11) -0.0093(9) -0.0102(8) 0.0044(8)
O3 0.0340(10) 0.0915(16) 0.0337(10) 0.0082(10) 0.0035(8) -0.0181(10)
N2 0.0266(10) 0.0366(12) 0.0173(9) -0.0095(8) -0.0043(8) -0.0006(9)
C37 0.0525(15) 0.0261(13) 0.0202(12) 0.0040(10) 0.0010(11) -0.0019(11)
N3 0.0817(18) 0.0445(14) 0.0310(13) 0.0037(11) 0.0063(12) 0.0028(13)
C38 0.0466(15) 0.0441(16) 0.0396(15) 0.0066(13) 0.0049(12) -0.0031(13)

loop_
_atom_type_symbol
_atom_type_description
_atom_type_scat_dispersion_real
_atom_type_scat_dispersion_imag
_atom_type_scat_source
C C 0.0033 0.0016 'International Tables Vol C Tables 4.2.6.8 and 6.1.1.4'
H H 0.0000 0.0000 'International Tables Vol C Tables 4.2.6.8 and 6.1.1.4'
N N 0.0061 0.0033 'International Tables Vol C Tables 4.2.6.8 and 6.1.1.4'
O O 0.0106 0.0060 'International Tables Vol C Tables 4.2.6.8 and 6.1.1.4'
P P 0.1023 0.0942 'International Tables Vol C Tables 4.2.6.8 and 6.1.1.4'

loop_
_geom_angle_atom_site_label_1
_geom_angle_atom_site_label_2
_geom_angle_atom_site_label_3
_geom_angle
N1 P1 C13 114.37(9)
N1 P1 C7 109.43(9)
C13 P1 C7 107.37(10)
N1 P1 C1 109.08(9)
C13 P1 C1 108.22(9)
C7 P1 C1 108.19(9)
N1 P2 C19 111.22(9)
N1 P2 C31 115.76(9)
C19 P2 C31 107.58(9)
N1 P2 C25 108.21(9)
C19 P2 C25 108.54(9)
C31 P2 C25 105.18(9)
P2 N1 P1 136.31(11)
C26 C25 C30 119.46(18)
C26 C25 P2 119.48(15)
C30 C25 P2 121.06(15)
C8 C7 C12 120.24(19)
C8 C7 P1 119.02(15)
C12 C7 P1 120.73(16)
C18 C13 C14 119.72(19)
C18 C13 P1 119.96(16)
C14 C13 P1 119.91(17)
C23 C24 C19 120.21(19)
C17 C18 C13 120.2(2)
C6 C1 C2 120.10(18)
C6 C1 P1 119.55(15)
C2 C1 P1 120.34(15)
C24 C19 C20 118.91(18)
C24 C19 P2 121.42(15)
C20 C19 P2 119.61(15)
C21 C20 C19 120.67(18)
C15 C14 C13 119.7(2)
C30 C29 C28 119.95(19)
C27 C26 C25 120.08(19)
C36 C31 C32 119.48(19)
C36 C31 P2 122.05(16)
C32 C31 P2 118.48(15)
C29 C28 C27 120.30(19)
C28 C27 C26 120.0(2)
C12 C11 C10 120.1(2)
C24 C23 C22 120.18(19)
C7 C8 C9 119.8(2)
C31 C36 C35 119.6(2)
C3 C2 C1 119.39(19)
C5 C6 C1 119.87(19)
C4 C5 C6 120.0(2)
C11 C12 C7 119.3(2)
C29 C30 C25 120.2(2)
C22 C21 C20 119.5(2)
C4 C3 C2 120.3(2)
C32 C33 C34 119.8(2)
C33 C32 C31 120.4(2)
C21 C22 C23 120.55(19)
C17 C16 C15 120.7(2)
C10 C9 C8 119.9(2)
C16 C17 C18 119.6(2)
C35 C34 C33 120.3(2)
C34 C35 C36 120.3(2)
C5 C4 C3 120.4(2)
C9 C10 C11 120.6(2)
C14 C15 C16 120.0(2)
O3 N2 O2 121.8(2)
O3 N2 O1 119.8(2)
O2 N2 O1 118.5(2)
N3 C37 C38 177.1(3)

loop_
_geom_bond_atom_site_label_1
_geom_bond_atom_site_label_2
_geom_bond_distance
P1 N1 1.5861(16)
P1 C13 1.792(2)
P1 C7 1.798(2)
P1 C1 1.799(2)
P2 N1 1.5855(16)
P2 C19 1.792(2)
P2 C31 1.794(2)
P2 C25 1.797(2)
C25 C26 1.389(3)
C25 C30 1.393(3)
C7 C8 1.388(3)
C7 C12 1.401(3)
C13 C18 1.390(3)
C13 C14 1.397(3)
C24 C23 1.377(3)
C24 C19 1.396(3)
C18 C17 1.385(3)
C1 C6 1.389(3)
C1 C2 1.398(3)
C19 C20 1.396(3)
C20 C21 1.382(3)
C14 C15 1.379(3)
C29 C30 1.380(3)
C29 C28 1.381(3)
C26 C27 1.383(3)
C31 C36 1.392(3)
C31 C32 1.396(3)
C28 C27 1.383(3)
C11 C12 1.385(3)
C11 C10 1.386(3)
C23 C22 1.382(3)
C8 C9 1.388(3)
C36 C35 1.391(3)
C2 C3 1.386(3)
C6 C5 1.386(3)
C5 C4 1.383(3)
C21 C22 1.381(3)
C3 C4 1.382(3)
C33 C32 1.380(3)
C33 C34 1.385(3)
C16 C17 1.377(3)
C16 C15 1.386(4)
C9 C10 1.383(3)
C34 C35 1.379(3)
O1 N2 1.270(2)
O2 N2 1.253(2)
O3 N2 1.226(2)
C37 N3 1.148(3)
C37 C38 1.418(4)
